data_1555661
loop_
_publ_author_name
'Han, Ya-Ping'
'Song, Xian-Rong'
'Qiu, Yi-Feng'
'Li, Xue-Song'
'Zhang, Heng-Rui'
'Zhu, Xin-Yu'
'Liu, Xue-Yuan'
'Liang, Yong-Min'

_publ_section_title
;
 Lewis Acid Catalyzed Cyclization of Propargylic Alcohols with
 2-Vinylphenol.
;
_journal_issue 15
_journal_name_full 'Organic letters'
_journal_page_first 3866
_journal_page_last 3869
_journal_paper_doi 10.1021/acs.orglett.6b01875
_journal_volume 18
_journal_year 2016
_chemical_formula_moiety 'C31 H26 O'
_chemical_formula_sum 'C31 H26 O'
_chemical_formula_weight 414.52
_space_group_crystal_system triclinic
_space_group_IT_number 2
_space_group_name_Hall '-P 1'
_space_group_name_H-M_alt 'P -1'
_atom_sites_solution_hydrogens geom
_atom_sites_solution_primary iterative
_atom_sites_solution_secondary difmap
_audit_creation_date 2016-04-11
_audit_creation_method
;
Olex2 1.2
(compiled 2016.02.19 svn.r3266 for OlexSys, GUI svn.r5155)
;
_cell_angle_alpha 100.200(6)
_cell_angle_beta 94.644(6)
_cell_angle_gamma 113.781(7)
_cell_formula_units_Z 4
_cell_length_a 11.2411(8)
_cell_length_b 11.9761(9)
_cell_length_c 19.9127(14)
_cell_measurement_reflns_used 1718
_cell_measurement_temperature 289.7(8)
_cell_measurement_theta_max 21.7350
_cell_measurement_theta_min 3.7180
_cell_volume 2379.6(3)
_computing_cell_refinement
;
CrysAlisPro, Agilent Technologies,
Version 1.171.37.35 (release 13-08-2014 CrysAlis171 .NET)
(compiled Aug 13 2014,18:06:01)
;
_computing_data_collection
;
CrysAlisPro, Agilent Technologies,
Version 1.171.37.35 (release 13-08-2014 CrysAlis171 .NET)
(compiled Aug 13 2014,18:06:01)
;
_computing_data_reduction
;
CrysAlisPro, Agilent Technologies,
Version 1.171.37.35 (release 13-08-2014 CrysAlis171 .NET)
(compiled Aug 13 2014,18:06:01)
;
_computing_molecular_graphics 'Olex2 (Dolomanov et al., 2009)'
_computing_publication_material 'Olex2 (Dolomanov et al., 2009)'
_computing_structure_refinement 'ShelXL (Sheldrick, 2015)'
_computing_structure_solution 'olex2.solve (Bourhis et al., 2015)'
_diffrn_ambient_environment air
_diffrn_ambient_temperature 289.7(8)
_diffrn_detector 'CCD plate'
_diffrn_detector_area_resol_mean 16.0733
_diffrn_detector_type Eos
_diffrn_measured_fraction_theta_full 0.997
_diffrn_measured_fraction_theta_max 0.997
_diffrn_measurement_details
;
#__ type_ start__ end____ width___ exp.time_
  1 omega   23.00   89.00   1.0000    5.0000
omega____ theta____ kappa____ phi______ frames
    -       20.5854   19.0000   60.0000 66

#__ type_ start__ end____ width___ exp.time_
  2 omega    2.00   40.00   1.0000    5.0000
omega____ theta____ kappa____ phi______ frames
    -       20.5854   38.0000 -120.0000 38

#__ type_ start__ end____ width___ exp.time_
  3 omega  -24.00   39.00   1.0000    5.0000
omega____ theta____ kappa____ phi______ frames
    -       20.5854  -57.0000 -150.0000 63

#__ type_ start__ end____ width___ exp.time_
  4 omega  -18.00   10.00   1.0000    5.0000
omega____ theta____ kappa____ phi______ frames
    -      -17.1479  -99.0000 -120.0000 28

#__ type_ start__ end____ width___ exp.time_
  5 omega  -14.00   24.00   1.0000    5.0000
omega____ theta____ kappa____ phi______ frames
    -      -17.1479  -99.0000    0.0000 38

#__ type_ start__ end____ width___ exp.time_
  6 omega  -19.00   52.00   1.0000    5.0000
omega____ theta____ kappa____ phi______ frames
    -       20.5854  -99.0000  -30.0000 71

#__ type_ start__ end____ width___ exp.time_
  7 omega  -48.00   40.00   1.0000    5.0000
omega____ theta____ kappa____ phi______ frames
    -       20.5854  -57.0000   90.0000 88
;
_diffrn_measurement_device 'four-circle diffractometer'
_diffrn_measurement_device_type 'SuperNova, Dual, Cu at zero, Eos'
_diffrn_measurement_method '\w scans'
_diffrn_orient_matrix_UB_11 0.0591513000
_diffrn_orient_matrix_UB_12 0.0551117000
_diffrn_orient_matrix_UB_13 0.0039610000
_diffrn_orient_matrix_UB_21 -0.0329018000
_diffrn_orient_matrix_UB_22 0.0232431000
_diffrn_orient_matrix_UB_23 -0.0218309000
_diffrn_orient_matrix_UB_31 -0.0176997000
_diffrn_orient_matrix_UB_32 0.0290725000
_diffrn_orient_matrix_UB_33 0.0292611000
_diffrn_radiation_monochromator mirror
_diffrn_radiation_probe x-ray
_diffrn_radiation_type MoK\a
_diffrn_radiation_wavelength 0.71000
_diffrn_reflns_av_R_equivalents 0.0569
_diffrn_reflns_av_unetI/netI 0.1259
_diffrn_reflns_limit_h_max 13
_diffrn_reflns_limit_h_min -13
_diffrn_reflns_limit_k_max 14
_diffrn_reflns_limit_k_min -14
_diffrn_reflns_limit_l_max 24
_diffrn_reflns_limit_l_min -24
_diffrn_reflns_number 16738
_diffrn_reflns_theta_full 25.99
_diffrn_reflns_theta_max 25.99
_diffrn_reflns_theta_min 3.45
_diffrn_source 'SuperNova (Mo) X-ray Source'
_exptl_absorpt_coefficient_mu 0.068
_exptl_absorpt_correction_T_max 1.00000
_exptl_absorpt_correction_T_min 0.92624
_exptl_absorpt_correction_type multi-scan
_exptl_absorpt_process_details
;
CrysAlisPro, Agilent Technologies,
Version 1.171.37.35 (release 13-08-2014 CrysAlis171 .NET)
(compiled Aug 13 2014,18:06:01)
Empirical absorption correction using spherical harmonics,
 implemented in SCALE3 ABSPACK scaling algorithm.
;
_exptl_crystal_colour 'clear light colourless'
_exptl_crystal_colour_lustre clear
_exptl_crystal_colour_modifier light
_exptl_crystal_colour_primary colourless
_exptl_crystal_density_diffrn 1.157
_exptl_crystal_density_method 'not measured'
_exptl_crystal_description block
_exptl_crystal_F_000 880
_exptl_crystal_size_max 0.21
_exptl_crystal_size_mid 0.16
_exptl_crystal_size_min 0.14
_refine_diff_density_max 0.174
_refine_diff_density_min -0.198
_refine_diff_density_rms 0.042
_refine_ls_extinction_method none
_refine_ls_goodness_of_fit_ref 1.021
_refine_ls_hydrogen_treatment constr
_refine_ls_matrix_type full
_refine_ls_number_parameters 581
_refine_ls_number_reflns 9346
_refine_ls_number_restraints 0
_refine_ls_restrained_S_all 1.021
_refine_ls_R_factor_all 0.1852
_refine_ls_R_factor_gt 0.0728
_refine_ls_shift/su_max 0.000
_refine_ls_shift/su_mean 0.000
_refine_ls_structure_factor_coef Fsqd
_refine_ls_weighting_details 'calc w=1/[\s^2^(Fo^2^)+(0.0511P)^2^+0.0000P] where P=(Fo^2^+2Fc^2^)/3'
_refine_ls_weighting_scheme calc
_refine_ls_wR_factor_gt 0.1406
_refine_ls_wR_factor_ref 0.2031
_reflns_number_gt 3799
_reflns_number_total 9346
_reflns_threshold_expression >2sigma(I)
_cod_data_source_file ol6b01875_si_002.cif
_cod_data_source_block hanyp_0410_2
_cod_database_code 1555661
_reflns_odcompleteness_completeness 99.78
_reflns_odcompleteness_iscentric 1
_reflns_odcompleteness_theta 26.32
_olex2_refinement_description
;
1. Fixed Uiso
 At 1.2 times of:
  All C(H) groups, All C(H,H) groups
 At 1.5 times of:
  All C(H,H,H) groups
2.a Ternary CH refined with riding coordinates:
 C7(H7), C38(H38)
2.b Secondary CH2 refined with riding coordinates:
 C8(H8A,H8B), C41(H41A,H41B)
2.c Aromatic/amide H refined with riding coordinates:
 C2(H2), C3(H3), C4(H4), C5(H5), C12(H12), C13(H13), C14(H14), C15(H15),
 C16(H16), C19(H19), C20(H20), C22(H22), C23(H23), C26(H26), C27(H27), C29(H29),
  C30(H30), C33(H33), C34(H34), C35(H35), C36(H36), C43(H43), C44(H44),
 C45(H45), C46(H46), C47(H47), C50(H50), C51(H51), C53(H53), C54(H54), C57(H57),
  C58(H58), C60(H60), C61(H61)
2.d Idealised Me refined as rotating group:
 C24(H24A,H24B,H24C), C31(H31A,H31B,H31C), C55(H55A,H55B,H55C), C62(H62A,H62B,
 H62C)
;
_olex2_date_sample_data_collection 2016-04-11
_olex2_submission_special_instructions 'No special instructions were received'

loop_
_space_group_symop_id
_space_group_symop_operation_xyz
1 'x, y, z'
2 '-x, -y, -z'

loop_
_atom_site_label
_atom_site_type_symbol
_atom_site_fract_x
_atom_site_fract_y
_atom_site_fract_z
_atom_site_U_iso_or_equiv
_atom_site_adp_type
_atom_site_occupancy
_atom_site_calc_flag
_atom_site_refinement_flags_posn
O1 O 0.2575(2) 0.0333(2) 0.52833(10) 0.0531(6) Uani 1 d .
C1 C 0.3790(4) 0.1376(4) 0.54212(17) 0.0532(10) Uani 1 d .
C2 C 0.3966(4) 0.2280(4) 0.50527(19) 0.0655(11) Uani 1 d .
H2 H 0.3294 0.2203 0.4717 0.079 Uiso 1 calc R
C3 C 0.5184(5) 0.3316(4) 0.5198(2) 0.0798(14) Uani 1 d .
H3 H 0.5334 0.3932 0.4948 0.096 Uiso 1 calc R
C4 C 0.6161(5) 0.3447(5) 0.5700(2) 0.0873(16) Uani 1 d .
H4 H 0.6959 0.4159 0.5800 0.105 Uiso 1 calc R
C5 C 0.5962(4) 0.2519(4) 0.6061(2) 0.0731(13) Uani 1 d .
H5 H 0.6634 0.2606 0.6399 0.088 Uiso 1 calc R
C6 C 0.4769(4) 0.1456(4) 0.59247(17) 0.0561(10) Uani 1 d .
C7 C 0.4449(3) 0.0368(4) 0.62582(17) 0.0608(11) Uani 1 d .
H7 H 0.5137 0.0395 0.6605 0.073 Uiso 1 calc R
C8 C 0.3731(3) -0.0843(4) 0.56738(18) 0.0640(11) Uani 1 d .
H8A H 0.3642 -0.1605 0.5813 0.077 Uiso 1 calc R
H8B H 0.4075 -0.0794 0.5243 0.077 Uiso 1 calc R
C9 C 0.2484(3) -0.0582(3) 0.56892(16) 0.0495(9) Uani 1 d .
C10 C 0.3093(3) 0.0093(3) 0.64553(16) 0.0483(9) Uani 1 d .
C11 C 0.1152(4) -0.1660(3) 0.54748(17) 0.0514(9) Uani 1 d .
C12 C 0.0226(4) -0.1743(4) 0.49527(17) 0.0657(11) Uani 1 d .
H12 H 0.0410 -0.1087 0.4729 0.079 Uiso 1 calc R
C13 C -0.0967(4) -0.2774(5) 0.4753(2) 0.0884(15) Uani 1 d .
H13 H -0.1584 -0.2807 0.4401 0.106 Uiso 1 calc R
C14 C -0.1250(5) -0.3750(5) 0.5071(3) 0.1006(17) Uani 1 d .
H14 H -0.2046 -0.4460 0.4925 0.121 Uiso 1 calc R
C15 C -0.0358(5) -0.3681(5) 0.5604(3) 0.1104(18) Uani 1 d .
H15 H -0.0556 -0.4330 0.5834 0.132 Uiso 1 calc R
C16 C 0.0839(4) -0.2639(4) 0.5800(2) 0.0834(13) Uani 1 d .
H16 H 0.1448 -0.2598 0.6159 0.100 Uiso 1 calc R
C17 C 0.2637(3) 0.0246(3) 0.70504(15) 0.0433(8) Uani 1 d .
C18 C 0.1240(3) -0.0030(3) 0.70692(15) 0.0418(8) Uani 1 d .
C19 C 0.0631(4) -0.0478(3) 0.76050(17) 0.0584(10) Uani 1 d .
H19 H 0.1117 -0.0593 0.7966 0.070 Uiso 1 calc R
C20 C -0.0679(4) -0.0755(3) 0.76126(19) 0.0632(11) Uani 1 d .
H20 H -0.1059 -0.1059 0.7979 0.076 Uiso 1 calc R
C21 C -0.1450(4) -0.0598(3) 0.7094(2) 0.0581(10) Uani 1 d .
C22 C -0.0843(4) -0.0144(3) 0.65617(18) 0.0563(10) Uani 1 d .
H22 H -0.1332 -0.0036 0.6200 0.068 Uiso 1 calc R
C23 C 0.0476(3) 0.0151(3) 0.65558(16) 0.0485(9) Uani 1 d .
H23 H 0.0861 0.0482 0.6198 0.058 Uiso 1 calc R
C24 C -0.2881(4) -0.0895(4) 0.7102(2) 0.0938(15) Uani 1 d .
H24A H -0.2957 -0.0334 0.7487 0.141 Uiso 1 calc GR
H24B H -0.3340 -0.1744 0.7146 0.141 Uiso 1 calc GR
H24C H -0.3260 -0.0798 0.6679 0.141 Uiso 1 calc GR
C25 C 0.3573(3) 0.0666(3) 0.77183(16) 0.0465(9) Uani 1 d .
C26 C 0.3668(4) 0.1663(3) 0.82318(18) 0.0610(10) Uani 1 d .
H26 H 0.3126 0.2065 0.8169 0.073 Uiso 1 calc R
C27 C 0.4568(4) 0.2060(4) 0.88375(18) 0.0683(12) Uani 1 d .
H27 H 0.4618 0.2731 0.9174 0.082 Uiso 1 calc R
C28 C 0.5392(4) 0.1500(4) 0.89603(18) 0.0612(10) Uani 1 d .
C29 C 0.5277(4) 0.0489(3) 0.84496(18) 0.0612(10) Uani 1 d .
H29 H 0.5814 0.0083 0.8514 0.073 Uiso 1 calc R
C30 C 0.4371(4) 0.0081(3) 0.78471(17) 0.0569(10) Uani 1 d .
H30 H 0.4299 -0.0610 0.7518 0.068 Uiso 1 calc R
C31 C 0.6401(4) 0.1958(4) 0.9607(2) 0.1024(16) Uani 1 d .
H31A H 0.6385 0.2689 0.9888 0.154 Uiso 1 calc GR
H31B H 0.7261 0.2165 0.9485 0.154 Uiso 1 calc GR
H31C H 0.6201 0.1313 0.9862 0.154 Uiso 1 calc GR
O2 O 0.0354(2) 0.5320(2) 0.72878(11) 0.0543(6) Uani 1 d .
C32 C -0.0845(4) 0.5078(4) 0.75071(17) 0.0554(10) Uani 1 d .
C33 C -0.1358(4) 0.5947(4) 0.74824(19) 0.0686(11) Uani 1 d .
H33 H -0.0916 0.6658 0.7317 0.082 Uiso 1 calc R
C34 C -0.2550(5) 0.5730(5) 0.7711(2) 0.0837(14) Uani 1 d .
H34 H -0.2910 0.6305 0.7703 0.100 Uiso 1 calc R
C35 C -0.3200(5) 0.4665(5) 0.7948(2) 0.0852(14) Uani 1 d .
H35 H -0.3996 0.4530 0.8101 0.102 Uiso 1 calc R
C36 C -0.2687(4) 0.3801(4) 0.79599(18) 0.0687(12) Uani 1 d .
H36 H -0.3135 0.3084 0.8119 0.082 Uiso 1 calc R
C37 C -0.1495(4) 0.4007(4) 0.77327(17) 0.0542(10) Uani 1 d .
C38 C -0.0837(3) 0.3124(3) 0.76975(17) 0.0577(10) Uani 1 d .
H38 H -0.1278 0.2339 0.7845 0.069 Uiso 1 calc R
C39 C 0.0603(3) 0.3961(3) 0.80148(16) 0.0476(9) Uani 1 d .
C40 C 0.0804(3) 0.4347(3) 0.73217(16) 0.0461(9) Uani 1 d .
C41 C -0.0348(3) 0.3059(3) 0.69962(17) 0.0605(10) Uani 1 d .
H41A H -0.0080 0.2386 0.6870 0.073 Uiso 1 calc R
H41B H -0.0943 0.3068 0.6618 0.073 Uiso 1 calc R
C42 C 0.2093(4) 0.4717(4) 0.70646(16) 0.0506(9) Uani 1 d .
C43 C 0.2654(4) 0.5783(4) 0.68176(18) 0.0664(11) Uani 1 d .
H43 H 0.2240 0.6318 0.6817 0.080 Uiso 1 calc R
C44 C 0.3826(5) 0.6060(5) 0.6572(2) 0.0853(14) Uani 1 d .
H44 H 0.4196 0.6778 0.6401 0.102 Uiso 1 calc R
C45 C 0.4451(5) 0.5293(6) 0.6575(2) 0.0872(15) Uani 1 d .
H45 H 0.5247 0.5493 0.6412 0.105 Uiso 1 calc R
C46 C 0.3909(5) 0.4227(5) 0.6819(2) 0.0798(13) Uani 1 d .
H46 H 0.4331 0.3701 0.6819 0.096 Uiso 1 calc R
C47 C 0.2730(4) 0.3939(4) 0.70644(17) 0.0607(10) Uani 1 d .
H47 H 0.2361 0.3217 0.7231 0.073 Uiso 1 calc R
C48 C 0.1370(3) 0.4193(3) 0.86174(17) 0.0479(9) Uani 1 d .
C49 C 0.0860(3) 0.3497(3) 0.91581(17) 0.0521(9) Uani 1 d .
C50 C 0.0230(4) 0.2194(4) 0.90102(19) 0.0662(11) Uani 1 d .
H50 H 0.0151 0.1737 0.8567 0.079 Uiso 1 calc R
C51 C -0.0281(4) 0.1567(4) 0.9519(2) 0.0732(12) Uani 1 d .
H51 H -0.0693 0.0695 0.9409 0.088 Uiso 1 calc R
C52 C -0.0195(4) 0.2202(4) 1.0181(2) 0.0687(11) Uani 1 d .
C53 C 0.0446(4) 0.3490(4) 1.03306(19) 0.0729(12) Uani 1 d .
H53 H 0.0528 0.3941 1.0776 0.088 Uiso 1 calc R
C54 C 0.0972(4) 0.4129(4) 0.98329(18) 0.0636(11) Uani 1 d .
H54 H 0.1409 0.4999 0.9953 0.076 Uiso 1 calc R
C55 C -0.0776(5) 0.1513(5) 1.0728(2) 0.1046(17) Uani 1 d .
H55A H -0.1337 0.0651 1.0512 0.157 Uiso 1 calc GR
H55B H -0.1282 0.1893 1.0960 0.157 Uiso 1 calc GR
H55C H -0.0077 0.1558 1.1058 0.157 Uiso 1 calc GR
C56 C 0.2758(3) 0.5152(3) 0.87742(16) 0.0462(9) Uani 1 d .
C57 C 0.3130(4) 0.6285(3) 0.85867(17) 0.0573(10) Uani 1 d .
H57 H 0.2494 0.6473 0.8368 0.069 Uiso 1 calc R
C58 C 0.4440(4) 0.7143(4) 0.87207(19) 0.0711(12) Uani 1 d .
H58 H 0.4668 0.7892 0.8580 0.085 Uiso 1 calc R
C59 C 0.5418(4) 0.6925(4) 0.9056(2) 0.0690(12) Uani 1 d .
C60 C 0.5043(4) 0.5794(4) 0.92444(18) 0.0662(11) Uani 1 d .
H60 H 0.5679 0.5609 0.9466 0.079 Uiso 1 calc R
C61 C 0.3744(4) 0.4932(3) 0.91110(17) 0.0575(10) Uani 1 d .
H61 H 0.3520 0.4182 0.9250 0.069 Uiso 1 calc R
C62 C 0.6837(4) 0.7894(4) 0.9222(2) 0.1112(18) Uani 1 d .
H62A H 0.6960 0.8505 0.9636 0.167 Uiso 1 calc GR
H62B H 0.7044 0.8302 0.8845 0.167 Uiso 1 calc GR
H62C H 0.7408 0.7492 0.9290 0.167 Uiso 1 calc GR

loop_
_atom_site_aniso_label
_atom_site_aniso_U_11
_atom_site_aniso_U_22
_atom_site_aniso_U_33
_atom_site_aniso_U_23
_atom_site_aniso_U_13
_atom_site_aniso_U_12
O1 0.0527(16) 0.0596(16) 0.0441(13) 0.0150(12) 0.0062(11) 0.0200(13)
C1 0.050(2) 0.058(3) 0.045(2) 0.0071(19) 0.0133(18) 0.017(2)
C2 0.070(3) 0.068(3) 0.058(2) 0.015(2) 0.020(2) 0.027(2)
C3 0.088(4) 0.068(3) 0.068(3) 0.010(2) 0.031(3) 0.016(3)
C4 0.074(4) 0.088(4) 0.074(3) 0.005(3) 0.032(3) 0.011(3)
C5 0.047(3) 0.096(4) 0.058(3) 0.002(3) 0.015(2) 0.018(2)
C6 0.043(2) 0.076(3) 0.044(2) 0.005(2) 0.0135(18) 0.022(2)
C7 0.045(2) 0.096(3) 0.045(2) 0.012(2) 0.0050(18) 0.037(2)
C8 0.061(3) 0.082(3) 0.057(2) 0.013(2) 0.013(2) 0.039(2)
C9 0.049(2) 0.058(2) 0.044(2) 0.0130(18) 0.0071(17) 0.0246(19)
C10 0.043(2) 0.060(2) 0.0412(19) 0.0077(17) 0.0032(16) 0.0226(18)
C11 0.052(2) 0.057(2) 0.044(2) 0.0103(18) 0.0084(18) 0.023(2)
C12 0.060(3) 0.081(3) 0.044(2) 0.016(2) 0.0015(19) 0.018(2)
C13 0.064(3) 0.109(4) 0.054(3) 0.013(3) -0.008(2) 0.004(3)
C14 0.088(4) 0.080(4) 0.079(3) 0.008(3) 0.004(3) -0.012(3)
C15 0.105(4) 0.078(4) 0.111(4) 0.038(3) -0.006(3) -0.001(3)
C16 0.078(3) 0.068(3) 0.090(3) 0.029(3) -0.011(2) 0.017(3)
C17 0.042(2) 0.049(2) 0.0397(18) 0.0126(16) 0.0073(16) 0.0196(17)
C18 0.045(2) 0.039(2) 0.0373(18) 0.0078(15) 0.0075(16) 0.0146(16)
C19 0.050(2) 0.073(3) 0.056(2) 0.024(2) 0.0157(19) 0.025(2)
C20 0.058(3) 0.070(3) 0.057(2) 0.019(2) 0.024(2) 0.019(2)
C21 0.046(2) 0.052(2) 0.072(3) 0.004(2) 0.011(2) 0.0188(19)
C22 0.051(2) 0.059(2) 0.060(2) 0.013(2) 0.0067(19) 0.0255(19)
C23 0.046(2) 0.057(2) 0.047(2) 0.0165(18) 0.0125(17) 0.0237(18)
C24 0.050(3) 0.114(4) 0.113(4) 0.023(3) 0.024(3) 0.030(3)
C25 0.046(2) 0.056(2) 0.0386(19) 0.0097(17) 0.0027(16) 0.0247(19)
C26 0.064(3) 0.069(3) 0.055(2) 0.004(2) 0.002(2) 0.040(2)
C27 0.066(3) 0.079(3) 0.053(2) -0.010(2) -0.004(2) 0.037(2)
C28 0.063(3) 0.071(3) 0.046(2) 0.003(2) -0.0018(19) 0.031(2)
C29 0.068(3) 0.066(3) 0.056(2) 0.011(2) -0.003(2) 0.038(2)
C30 0.067(3) 0.058(2) 0.045(2) 0.0015(18) -0.0022(19) 0.033(2)
C31 0.100(4) 0.129(4) 0.066(3) -0.012(3) -0.027(3) 0.058(3)
O2 0.0535(16) 0.0587(16) 0.0603(15) 0.0180(12) 0.0115(12) 0.0314(13)
C32 0.054(3) 0.062(3) 0.051(2) 0.006(2) 0.0040(19) 0.028(2)
C33 0.068(3) 0.070(3) 0.077(3) 0.010(2) 0.008(2) 0.041(2)
C34 0.085(4) 0.099(4) 0.083(3) 0.006(3) 0.011(3) 0.062(3)
C35 0.069(3) 0.114(4) 0.069(3) 0.004(3) 0.013(2) 0.041(3)
C36 0.056(3) 0.083(3) 0.060(2) 0.012(2) 0.005(2) 0.026(2)
C37 0.047(2) 0.061(3) 0.046(2) 0.0044(19) 0.0025(17) 0.019(2)
C38 0.048(2) 0.055(2) 0.057(2) 0.0113(19) 0.0007(18) 0.012(2)
C39 0.051(2) 0.045(2) 0.044(2) 0.0108(17) 0.0036(17) 0.0190(18)
C40 0.044(2) 0.046(2) 0.049(2) 0.0053(17) -0.0004(16) 0.0243(18)
C41 0.059(3) 0.058(3) 0.056(2) 0.0019(19) -0.0027(19) 0.023(2)
C42 0.048(2) 0.059(2) 0.0409(19) 0.0041(18) -0.0031(16) 0.024(2)
C43 0.060(3) 0.075(3) 0.072(3) 0.027(2) 0.018(2) 0.032(2)
C44 0.071(3) 0.106(4) 0.087(3) 0.040(3) 0.020(3) 0.037(3)
C45 0.060(3) 0.134(5) 0.067(3) 0.014(3) 0.015(2) 0.044(3)
C46 0.074(3) 0.104(4) 0.071(3) 0.006(3) 0.008(2) 0.054(3)
C47 0.058(3) 0.075(3) 0.052(2) 0.010(2) 0.0021(19) 0.035(2)
C48 0.057(2) 0.041(2) 0.046(2) 0.0069(17) 0.0088(18) 0.0223(18)
C49 0.055(2) 0.051(2) 0.052(2) 0.0159(19) 0.0068(18) 0.0225(19)
C50 0.077(3) 0.054(3) 0.060(2) 0.013(2) 0.012(2) 0.021(2)
C51 0.078(3) 0.056(3) 0.081(3) 0.025(2) 0.010(2) 0.022(2)
C52 0.062(3) 0.080(3) 0.068(3) 0.034(3) 0.008(2) 0.027(2)
C53 0.079(3) 0.089(4) 0.049(2) 0.016(2) 0.015(2) 0.033(3)
C54 0.074(3) 0.060(3) 0.054(2) 0.009(2) 0.008(2) 0.027(2)
C55 0.096(4) 0.133(4) 0.083(3) 0.066(3) 0.020(3) 0.030(3)
C56 0.052(2) 0.048(2) 0.0386(19) 0.0062(17) 0.0038(16) 0.0235(19)
C57 0.059(3) 0.050(2) 0.056(2) 0.0135(19) -0.0022(19) 0.019(2)
C58 0.072(3) 0.060(3) 0.065(3) 0.019(2) 0.004(2) 0.012(2)
C59 0.050(3) 0.078(3) 0.061(3) 0.009(2) 0.006(2) 0.012(2)
C60 0.055(3) 0.083(3) 0.061(3) 0.012(2) 0.005(2) 0.033(2)
C61 0.062(3) 0.056(2) 0.053(2) 0.0109(19) 0.0062(19) 0.026(2)
C62 0.065(3) 0.119(4) 0.110(4) 0.017(3) 0.005(3) 0.006(3)

loop_
_atom_type_symbol
_atom_type_description
_atom_type_scat_dispersion_real
_atom_type_scat_dispersion_imag
_atom_type_scat_source
C C 0.0033 0.0016 'International Tables Vol C Tables 4.2.6.8 and 6.1.1.4'
H H 0.0000 0.0000 'International Tables Vol C Tables 4.2.6.8 and 6.1.1.4'
O O 0.0106 0.0060 'International Tables Vol C Tables 4.2.6.8 and 6.1.1.4'

loop_
_geom_angle_atom_site_label_1
_geom_angle_atom_site_label_2
_geom_angle_atom_site_label_3
_geom_angle
C1 O1 C9 114.7(3)
C2 C1 O1 118.5(4)
C2 C1 C6 122.8(4)
C6 C1 O1 118.7(4)
C1 C2 H2 121.2
C1 C2 C3 117.7(4)
C3 C2 H2 121.2
C2 C3 H3 119.3
C4 C3 C2 121.4(5)
C4 C3 H3 119.3
C3 C4 H4 120.1
C3 C4 C5 119.8(4)
C5 C4 H4 120.1
C4 C5 H5 119.6
C4 C5 C6 120.9(4)
C6 C5 H5 119.6
C1 C6 C5 117.4(4)
C1 C6 C7 116.5(3)
C5 C6 C7 126.0(4)
C6 C7 H7 117.8
C6 C7 C8 107.1(3)
C6 C7 C10 105.6(3)
C8 C7 H7 117.8
C10 C7 H7 117.8
C10 C7 C8 85.9(3)
C7 C8 H8A 114.2
C7 C8 H8B 114.2
C7 C8 C9 86.9(2)
H8A C8 H8B 111.3
C9 C8 H8A 114.2
C9 C8 H8B 114.2
O1 C9 C8 108.8(3)
O1 C9 C10 109.8(3)
O1 C9 C11 109.0(3)
C10 C9 C8 85.1(2)
C11 C9 C8 119.0(3)
C11 C9 C10 122.9(3)
C7 C10 C9 88.2(2)
C17 C10 C7 135.1(3)
C17 C10 C9 136.3(3)
C12 C11 C9 123.2(4)
C12 C11 C16 117.7(4)
C16 C11 C9 119.1(4)
C11 C12 H12 119.3
C11 C12 C13 121.3(4)
C13 C12 H12 119.3
C12 C13 H13 119.9
C14 C13 C12 120.2(4)
C14 C13 H13 119.9
C13 C14 H14 120.1
C13 C14 C15 119.8(4)
C15 C14 H14 120.1
C14 C15 H15 120.3
C14 C15 C16 119.4(5)
C16 C15 H15 120.3
C11 C16 C15 121.5(4)
C11 C16 H16 119.2
C15 C16 H16 119.2
C10 C17 C18 122.3(3)
C10 C17 C25 118.6(3)
C18 C17 C25 119.0(3)
C19 C18 C17 121.5(3)
C23 C18 C17 121.7(3)
C23 C18 C19 116.8(3)
C18 C19 H19 119.4
C20 C19 C18 121.2(4)
C20 C19 H19 119.4
C19 C20 H20 118.9
C19 C20 C21 122.1(3)
C21 C20 H20 118.9
C20 C21 C24 122.3(4)
C22 C21 C20 116.8(4)
C22 C21 C24 120.9(4)
C21 C22 H22 119.3
C23 C22 C21 121.3(4)
C23 C22 H22 119.3
C18 C23 H23 119.1
C22 C23 C18 121.8(3)
C22 C23 H23 119.1
C21 C24 H24A 109.5
C21 C24 H24B 109.5
C21 C24 H24C 109.5
H24A C24 H24B 109.5
H24A C24 H24C 109.5
H24B C24 H24C 109.5
C26 C25 C17 121.2(3)
C30 C25 C17 121.3(3)
C30 C25 C26 117.5(3)
C25 C26 H26 119.9
C27 C26 C25 120.2(3)
C27 C26 H26 119.9
C26 C27 H27 118.8
C28 C27 C26 122.5(3)
C28 C27 H27 118.8
C27 C28 C29 117.1(3)
C27 C28 C31 122.5(3)
C29 C28 C31 120.4(4)
C28 C29 H29 119.7
C30 C29 C28 120.6(4)
C30 C29 H29 119.7
C25 C30 C29 122.0(3)
C25 C30 H30 119.0
C29 C30 H30 119.0
C28 C31 H31A 109.5
C28 C31 H31B 109.5
C28 C31 H31C 109.5
H31A C31 H31B 109.5
H31A C31 H31C 109.5
H31B C31 H31C 109.5
C32 O2 C40 113.6(3)
C33 C32 O2 117.5(4)
C37 C32 O2 120.6(3)
C37 C32 C33 121.9(4)
C32 C33 H33 120.8
C32 C33 C34 118.3(4)
C34 C33 H33 120.8
C33 C34 H34 119.9
C35 C34 C33 120.2(4)
C35 C34 H34 119.9
C34 C35 H35 119.6
C36 C35 C34 120.9(4)
C36 C35 H35 119.6
C35 C36 H36 120.2
C35 C36 C37 119.5(4)
C37 C36 H36 120.2
C32 C37 C36 119.2(4)
C32 C37 C38 115.5(3)
C36 C37 C38 125.2(4)
C37 C38 H38 118.2
C37 C38 C39 104.7(3)
C37 C38 C41 106.6(3)
C39 C38 H38 118.2
C39 C38 C41 85.9(3)
C41 C38 H38 118.2
C38 C39 C40 88.2(3)
C48 C39 C38 135.7(3)
C48 C39 C40 135.9(3)
O2 C40 C39 109.3(2)
O2 C40 C41 108.8(3)
O2 C40 C42 108.0(3)
C39 C40 C41 85.5(3)
C42 C40 C39 122.9(3)
C42 C40 C41 120.3(3)
C38 C41 H41A 114.1
C38 C41 H41B 114.1
C40 C41 C38 87.5(2)
C40 C41 H41A 114.1
C40 C41 H41B 114.1
H41A C41 H41B 111.3
C43 C42 C40 122.6(3)
C43 C42 C47 119.0(4)
C47 C42 C40 118.4(4)
C42 C43 H43 120.0
C42 C43 C44 120.0(4)
C44 C43 H43 120.0
C43 C44 H44 119.6
C45 C44 C43 120.7(5)
C45 C44 H44 119.6
C44 C45 H45 120.0
C44 C45 C46 120.1(4)
C46 C45 H45 120.0
C45 C46 H46 120.2
C45 C46 C47 119.6(4)
C47 C46 H46 120.2
C42 C47 H47 119.7
C46 C47 C42 120.6(4)
C46 C47 H47 119.7
C39 C48 C49 121.0(3)
C39 C48 C56 121.5(3)
C56 C48 C49 117.5(3)
C50 C49 C48 121.9(3)
C54 C49 C48 121.1(3)
C54 C49 C50 117.1(3)
C49 C50 H50 119.6
C49 C50 C51 120.7(4)
C51 C50 H50 119.6
C50 C51 H51 119.1
C52 C51 C50 121.8(4)
C52 C51 H51 119.1
C51 C52 C53 117.5(4)
C51 C52 C55 121.4(4)
C53 C52 C55 121.1(4)
C52 C53 H53 119.2
C52 C53 C54 121.5(4)
C54 C53 H53 119.2
C49 C54 H54 119.3
C53 C54 C49 121.4(4)
C53 C54 H54 119.3
C52 C55 H55A 109.5
C52 C55 H55B 109.5
C52 C55 H55C 109.5
H55A C55 H55B 109.5
H55A C55 H55C 109.5
H55B C55 H55C 109.5
C57 C56 C48 121.9(3)
C57 C56 C61 117.2(3)
C61 C56 C48 120.8(3)
C56 C57 H57 119.7
C56 C57 C58 120.6(4)
C58 C57 H57 119.7
C57 C58 H58 118.9
C59 C58 C57 122.2(4)
C59 C58 H58 118.9
C58 C59 C62 121.4(5)
C60 C59 C58 117.1(4)
C60 C59 C62 121.5(4)
C59 C60 H60 119.4
C61 C60 C59 121.2(4)
C61 C60 H60 119.4
C56 C61 H61 119.1
C60 C61 C56 121.8(4)
C60 C61 H61 119.1
C59 C62 H62A 109.5
C59 C62 H62B 109.5
C59 C62 H62C 109.5
H62A C62 H62B 109.5
H62A C62 H62C 109.5
H62B C62 H62C 109.5

loop_
_geom_bond_atom_site_label_1
_geom_bond_atom_site_label_2
_geom_bond_distance
O1 C1 1.394(4)
O1 C9 1.450(4)
C1 C2 1.372(5)
C1 C6 1.389(5)
C2 H2 0.9300
C2 C3 1.392(5)
C3 H3 0.9300
C3 C4 1.364(6)
C4 H4 0.9300
C4 C5 1.382(6)
C5 H5 0.9300
C5 C6 1.391(5)
C6 C7 1.495(5)
C7 H7 0.9800
C7 C8 1.554(5)
C7 C10 1.525(4)
C8 H8A 0.9700
C8 H8B 0.9700
C8 C9 1.555(5)
C9 C10 1.548(4)
C9 C11 1.495(5)
C10 C17 1.340(4)
C11 C12 1.370(5)
C11 C16 1.374(5)
C12 H12 0.9300
C12 C13 1.374(5)
C13 H13 0.9300
C13 C14 1.365(6)
C14 H14 0.9300
C14 C15 1.368(6)
C15 H15 0.9300
C15 C16 1.382(5)
C16 H16 0.9300
C17 C18 1.473(4)
C17 C25 1.496(4)
C18 C19 1.385(4)
C18 C23 1.385(4)
C19 H19 0.9300
C19 C20 1.375(5)
C20 H20 0.9300
C20 C21 1.382(5)
C21 C22 1.381(5)
C21 C24 1.503(5)
C22 H22 0.9300
C22 C23 1.380(4)
C23 H23 0.9300
C24 H24A 0.9600
C24 H24B 0.9600
C24 H24C 0.9600
C25 C26 1.389(4)
C25 C30 1.377(4)
C26 H26 0.9300
C26 C27 1.384(5)
C27 H27 0.9300
C27 C28 1.374(5)
C28 C29 1.391(4)
C28 C31 1.503(5)
C29 H29 0.9300
C29 C30 1.381(4)
C30 H30 0.9300
C31 H31A 0.9600
C31 H31B 0.9600
C31 H31C 0.9600
O2 C32 1.385(4)
O2 C40 1.455(4)
C32 C33 1.384(5)
C32 C37 1.371(5)
C33 H33 0.9300
C33 C34 1.389(5)
C34 H34 0.9300
C34 C35 1.379(6)
C35 H35 0.9300
C35 C36 1.376(6)
C36 H36 0.9300
C36 C37 1.390(5)
C37 C38 1.511(5)
C38 H38 0.9800
C38 C39 1.525(4)
C38 C41 1.542(4)
C39 C40 1.537(4)
C39 C48 1.335(4)
C40 C41 1.541(4)
C40 C42 1.497(4)
C41 H41A 0.9700
C41 H41B 0.9700
C42 C43 1.376(5)
C42 C47 1.384(5)
C43 H43 0.9300
C43 C44 1.377(5)
C44 H44 0.9300
C44 C45 1.364(6)
C45 H45 0.9300
C45 C46 1.369(6)
C46 H46 0.9300
C46 C47 1.382(5)
C47 H47 0.9300
C48 C49 1.488(4)
C48 C56 1.483(4)
C49 C50 1.392(5)
C49 C54 1.389(4)
C50 H50 0.9300
C50 C51 1.392(5)
C51 H51 0.9300
C51 C52 1.375(5)
C52 C53 1.376(5)
C52 C55 1.513(5)
C53 H53 0.9300
C53 C54 1.384(5)
C54 H54 0.9300
C55 H55A 0.9600
C55 H55B 0.9600
C55 H55C 0.9600
C56 C57 1.379(4)
C56 C61 1.387(5)
C57 H57 0.9300
C57 C58 1.384(5)
C58 H58 0.9300
C58 C59 1.378(6)
C59 C60 1.378(5)
C59 C62 1.512(5)
C60 H60 0.9300
C60 C61 1.376(5)
C61 H61 0.9300
C62 H62A 0.9600
C62 H62B 0.9600
C62 H62C 0.9600

loop_
_geom_torsion_atom_site_label_1
_geom_torsion_atom_site_label_2
_geom_torsion_atom_site_label_3
_geom_torsion_atom_site_label_4
_geom_torsion
O1 C1 C2 C3 179.9(3)
O1 C1 C6 C5 -178.8(3)
O1 C1 C6 C7 2.8(4)
O1 C9 C10 C7 -80.3(3)
O1 C9 C10 C17 106.6(4)
O1 C9 C11 C12 2.6(4)
O1 C9 C11 C16 -179.2(3)
C1 O1 C9 C8 -47.2(3)
C1 O1 C9 C10 44.4(3)
C1 O1 C9 C11 -178.4(2)
C1 C2 C3 C4 -1.5(6)
C1 C6 C7 C8 42.6(4)
C1 C6 C7 C10 -47.8(4)
C2 C1 C6 C5 1.2(5)
C2 C1 C6 C7 -177.2(3)
C2 C3 C4 C5 2.0(6)
C3 C4 C5 C6 -0.8(6)
C4 C5 C6 C1 -0.8(5)
C4 C5 C6 C7 177.6(3)
C5 C6 C7 C8 -135.7(3)
C5 C6 C7 C10 133.8(3)
C6 C1 C2 C3 -0.1(5)
C6 C7 C8 C9 -77.2(3)
C6 C7 C10 C9 78.8(3)
C6 C7 C10 C17 -108.1(5)
C7 C8 C9 O1 81.9(3)
C7 C8 C9 C10 -27.4(3)
C7 C8 C9 C11 -152.5(3)
C7 C10 C17 C18 174.9(4)
C7 C10 C17 C25 -7.3(6)
C8 C7 C10 C9 -27.9(3)
C8 C7 C10 C17 145.3(4)
C8 C9 C10 C7 27.9(3)
C8 C9 C10 C17 -145.1(4)
C8 C9 C11 C12 -122.9(4)
C8 C9 C11 C16 55.3(5)
C9 O1 C1 C2 179.1(3)
C9 O1 C1 C6 -0.9(4)
C9 C10 C17 C18 -15.0(6)
C9 C10 C17 C25 162.8(4)
C9 C11 C12 C13 177.3(3)
C9 C11 C16 C15 -177.5(4)
C10 C7 C8 C9 27.8(3)
C10 C9 C11 C12 133.1(4)
C10 C9 C11 C16 -48.7(5)
C10 C17 C18 C19 147.3(3)
C10 C17 C18 C23 -33.1(5)
C10 C17 C25 C26 130.1(4)
C10 C17 C25 C30 -49.9(5)
C11 C9 C10 C7 149.5(3)
C11 C9 C10 C17 -23.5(6)
C11 C12 C13 C14 -0.6(7)
C12 C11 C16 C15 0.8(7)
C12 C13 C14 C15 2.2(8)
C13 C14 C15 C16 -2.2(8)
C14 C15 C16 C11 0.7(8)
C16 C11 C12 C13 -0.8(6)
C17 C18 C19 C20 -178.8(3)
C17 C18 C23 C22 177.9(3)
C17 C25 C26 C27 -178.1(3)
C17 C25 C30 C29 177.5(3)
C18 C17 C25 C26 -52.1(4)
C18 C17 C25 C30 127.9(4)
C18 C19 C20 C21 -0.4(6)
C19 C18 C23 C22 -2.5(5)
C19 C20 C21 C22 0.0(6)
C19 C20 C21 C24 -179.8(3)
C20 C21 C22 C23 -0.9(5)
C21 C22 C23 C18 2.2(5)
C23 C18 C19 C20 1.6(5)
C24 C21 C22 C23 178.9(3)
C25 C17 C18 C19 -30.4(5)
C25 C17 C18 C23 149.2(3)
C25 C26 C27 C28 -0.2(6)
C26 C25 C30 C29 -2.6(5)
C26 C27 C28 C29 -0.9(6)
C26 C27 C28 C31 177.9(4)
C27 C28 C29 C30 0.2(6)
C28 C29 C30 C25 1.5(6)
C30 C25 C26 C27 1.9(5)
C31 C28 C29 C30 -178.5(4)
O2 C32 C33 C34 -179.0(3)
O2 C32 C37 C36 179.0(3)
O2 C32 C37 C38 -2.1(4)
O2 C40 C41 C38 -82.3(3)
O2 C40 C42 C43 -2.7(4)
O2 C40 C42 C47 178.5(3)
C32 O2 C40 C39 -44.5(3)
C32 O2 C40 C41 47.3(3)
C32 O2 C40 C42 179.4(2)
C32 C33 C34 C35 -0.6(6)
C32 C37 C38 C39 47.3(4)
C32 C37 C38 C41 -42.7(4)
C33 C32 C37 C36 -1.6(5)
C33 C32 C37 C38 177.3(3)
C33 C34 C35 C36 -0.3(6)
C34 C35 C36 C37 0.3(6)
C35 C36 C37 C32 0.7(5)
C35 C36 C37 C38 -178.1(3)
C36 C37 C38 C39 -133.9(3)
C36 C37 C38 C41 136.1(3)
C37 C32 C33 C34 1.6(5)
C37 C38 C39 C40 -79.3(3)
C37 C38 C39 C48 104.4(5)
C37 C38 C41 C40 77.4(3)
C38 C39 C40 O2 81.5(3)
C38 C39 C40 C41 -26.9(3)
C38 C39 C40 C42 -150.3(3)
C38 C39 C48 C49 3.6(6)
C38 C39 C48 C56 -176.3(3)
C39 C38 C41 C40 -26.8(3)
C39 C40 C41 C38 26.6(3)
C39 C40 C42 C43 -131.5(4)
C39 C40 C42 C47 49.8(4)
C39 C48 C49 C50 51.3(5)
C39 C48 C49 C54 -127.5(4)
C39 C48 C56 C57 39.9(5)
C39 C48 C56 C61 -139.3(3)
C40 O2 C32 C33 -179.1(3)
C40 O2 C32 C37 0.3(4)
C40 C39 C48 C49 -171.0(3)
C40 C39 C48 C56 9.0(6)
C40 C42 C43 C44 -178.4(3)
C40 C42 C47 C46 178.7(3)
C41 C38 C39 C40 26.8(3)
C41 C38 C39 C48 -149.5(4)
C41 C40 C42 C43 122.9(4)
C41 C40 C42 C47 -55.9(4)
C42 C40 C41 C38 152.4(3)
C42 C43 C44 C45 -0.6(6)
C43 C42 C47 C46 -0.1(5)
C43 C44 C45 C46 0.6(7)
C44 C45 C46 C47 -0.4(6)
C45 C46 C47 C42 0.1(6)
C47 C42 C43 C44 0.4(5)
C48 C39 C40 O2 -102.2(4)
C48 C39 C40 C41 149.4(4)
C48 C39 C40 C42 26.0(6)
C48 C49 C50 C51 -177.6(3)
C48 C49 C54 C53 177.0(4)
C48 C56 C57 C58 -177.9(3)
C48 C56 C61 C60 178.2(3)
C49 C48 C56 C57 -140.0(3)
C49 C48 C56 C61 40.8(4)
C49 C50 C51 C52 0.4(6)
C50 C49 C54 C53 -1.8(6)
C50 C51 C52 C53 -1.4(6)
C50 C51 C52 C55 178.9(4)
C51 C52 C53 C54 0.8(7)
C52 C53 C54 C49 0.8(7)
C54 C49 C50 C51 1.2(6)
C55 C52 C53 C54 -179.5(4)
C56 C48 C49 C50 -128.7(4)
C56 C48 C49 C54 52.5(5)
C56 C57 C58 C59 -1.5(6)
C57 C56 C61 C60 -1.0(5)
C57 C58 C59 C60 1.2(6)
C57 C58 C59 C62 -177.7(3)
C58 C59 C60 C61 -1.0(6)
C59 C60 C61 C56 0.9(5)
C61 C56 C57 C58 1.3(5)
C62 C59 C60 C61 178.0(3)
